data_7224202
loop_
_publ_author_name
'Podyachev, Sergey Nicolaevich'
'Gimazetdinova, Gulnaz'
'Gubaidullin, Aidar Timergalievich'
'Syakaev, Victor Vasil'evich'
'Sudakova, Svetlana'
'Gabidullin, Bulat'
'Ivanov, Vladimir Timofeevich'
'Gogolashvili, Edward Lavrentievich'
'Konovalov, Alexander Ivanovich'

_publ_section_title
;
 Synthesis, structure and coordinating properties of novel bifunctional
 carboxylic derivatives of 1,3-alternate tetrathiacalix[4]arene
;
_journal_name_full 'RSC Adv.'
_journal_paper_doi 10.1039/C6RA01730D
_journal_year 2016
_chemical_formula_moiety 'C36 H36 N4 O10 S4'
_chemical_formula_sum 'C36 H36 N4 O10 S4'
_chemical_formula_weight 812.93
_chemical_melting_point 443.0(10)
_chemical_name_systematic
'25,27-Di[(hydrazinocarbonyl)methoxy]-26,28-di[(ethoxycarbonyl)methoxy]-2,8,14,20-tetrathiacalix[4]arene '
_space_group_crystal_system monoclinic
_space_group_IT_number 14
_space_group_name_Hall '-P 2ybc'
_space_group_name_H-M_alt 'P 1 21/c 1'
_symmetry_space_group_name_Hall '-P 2ybc'
_symmetry_space_group_name_H-M 'P 1 21/c 1'
_atom_sites_solution_hydrogens mixed
_audit_creation_method SHELXL-2014/7
_audit_update_record
;
2015-11-17 deposited with the CCDC.
2016-02-09 downloaded from the CCDC.
;
_cell_angle_alpha 90
_cell_angle_beta 94.046(5)
_cell_angle_gamma 90
_cell_formula_units_Z 4
_cell_length_a 9.9936(9)
_cell_length_b 18.4615(15)
_cell_length_c 20.6801(17)
_cell_measurement_reflns_used 5782
_cell_measurement_temperature 296(2)
_cell_measurement_theta_max 28.86
_cell_measurement_theta_min 2.26
_cell_volume 3805.9(6)
_computing_cell_refinement 'Bruker SAINT'
_computing_data_collection 'Bruker APEX2'
_computing_data_reduction 'Bruker SAINT'
_computing_molecular_graphics 'Bruker SHELXTL'
_computing_publication_material 'Bruker SHELXTL'
_computing_structure_refinement 'SHELXL-2014/7 (Sheldrick, 2014)'
_computing_structure_solution 'SHELXS-97 (Sheldrick, 2008)'
_diffrn_ambient_temperature 296(2)
_diffrn_measured_fraction_theta_full 1.000
_diffrn_measured_fraction_theta_max 0.978
_diffrn_measurement_device_type 'Bruker APEX-II CCD'
_diffrn_measurement_method 'omega scans'
_diffrn_radiation_source 'fine-focus sealed tube'
_diffrn_radiation_type MoK\a
_diffrn_radiation_wavelength 0.71073
_diffrn_reflns_av_R_equivalents 0.0689
_diffrn_reflns_av_unetI/netI 0.0729
_diffrn_reflns_laue_measured_fraction_full 1.000
_diffrn_reflns_laue_measured_fraction_max 0.978
_diffrn_reflns_limit_h_max 13
_diffrn_reflns_limit_h_min -13
_diffrn_reflns_limit_k_max 24
_diffrn_reflns_limit_k_min -23
_diffrn_reflns_limit_l_max 27
_diffrn_reflns_limit_l_min -27
_diffrn_reflns_number 47387
_diffrn_reflns_point_group_measured_fraction_full 1.000
_diffrn_reflns_point_group_measured_fraction_max 0.978
_diffrn_reflns_theta_full 25.242
_diffrn_reflns_theta_max 28.498
_diffrn_reflns_theta_min 1.974
_exptl_absorpt_coefficient_mu 0.312
_exptl_absorpt_correction_T_max 0.975
_exptl_absorpt_correction_T_min 0.916
_exptl_absorpt_correction_type multi-scan
_exptl_absorpt_process_details
;
G.M. Sheldrick (1998a). SADABS v.2.01, Bruker.
Siemens Area Detector Absorption Correction Program.
Bruker AXS. Madison. Wisconsin. USA
;
_exptl_crystal_colour colorless
_exptl_crystal_density_diffrn 1.419
_exptl_crystal_description plate
_exptl_crystal_F_000 1696
_exptl_crystal_recrystallization_method 'Re-crystallisation from solvent: dichloromethane'
_exptl_crystal_size_max 0.430
_exptl_crystal_size_mid 0.250
_exptl_crystal_size_min 0.080
_refine_diff_density_max 0.622
_refine_diff_density_min -0.342
_refine_diff_density_rms 0.047
_refine_ls_extinction_method none
_refine_ls_goodness_of_fit_ref 1.010
_refine_ls_hydrogen_treatment mixed
_refine_ls_matrix_type full
_refine_ls_number_parameters 618
_refine_ls_number_reflns 9433
_refine_ls_number_restraints 354
_refine_ls_restrained_S_all 1.014
_refine_ls_R_factor_all 0.1632
_refine_ls_R_factor_gt 0.0606
_refine_ls_shift/su_max 0.003
_refine_ls_shift/su_mean 0.000
_refine_ls_structure_factor_coef Fsqd
_refine_ls_weighting_details 'w=1/[\s^2^(Fo^2^)+(0.0878P)^2^+0.2624P] where P=(Fo^2^+2Fc^2^)/3'
_refine_ls_weighting_scheme calc
_refine_ls_wR_factor_gt 0.1482
_refine_ls_wR_factor_ref 0.1905
_reflns_Friedel_coverage 0.000
_reflns_number_gt 4234
_reflns_number_total 9433
_reflns_threshold_expression 'I > 2\s(I)'
_cod_data_source_file c6ra01730d2.cif
_cod_data_source_block sample_7
_cod_depositor_comments
;
The following automatic conversions were performed:

'_chemical_melting_point' value '442-444' was changed to '443.0(10)'
- the average value was taken and precision was estimated.

Automatic conversion script
Id: cif_fix_values 4268 2015-11-12 08:31:59Z antanas 
;
_cod_database_code 7224202
_shelx_shelxl_version_number 2014/7
_shelx_space_group_comment
;
The symmetry employed for this shelxl refinement is uniquely defined
by the following loop, which should always be used as a source of
symmetry information in preference to the above space-group names.
They are only intended as comments.
;
_shelx_estimated_absorpt_t_min 0.878
_shelx_estimated_absorpt_t_max 0.975

loop_
_space_group_symop_operation_xyz
'x, y, z'
'-x, y+1/2, -z+1/2'
'-x, -y, -z'
'x, -y-1/2, z-1/2'

loop_
_atom_site_label
_atom_site_type_symbol
_atom_site_fract_x
_atom_site_fract_y
_atom_site_fract_z
_atom_site_U_iso_or_equiv
_atom_site_adp_type
_atom_site_occupancy
_atom_site_site_symmetry_order
_atom_site_calc_flag
_atom_site_refinement_flags_posn
_atom_site_refinement_flags_adp
_atom_site_refinement_flags_occupancy
_atom_site_disorder_assembly
_atom_site_disorder_group
S1 S 0.12129(8) 0.23683(5) 0.30675(4) 0.0633(3) Uani 1 1 d . . . . .
C2 C 0.2601(3) 0.18920(17) 0.27972(13) 0.0540(7) Uani 1 1 d . . . . .
C3 C 0.2692(4) 0.1174(2) 0.29705(15) 0.0735(10) Uani 1 1 d . . . . .
H3 H 0.2011 0.0963 0.3191 0.088 Uiso 1 1 calc R U . . .
C4 C 0.3771(5) 0.0767(2) 0.28232(19) 0.0932(13) Uani 1 1 d . . . . .
H4 H 0.3842 0.0287 0.2959 0.112 Uiso 1 1 calc R U . . .
C5 C 0.4737(4) 0.1061(3) 0.24791(19) 0.0918(13) Uani 1 1 d . . . . .
H5 H 0.5441 0.0772 0.2360 0.110 Uiso 1 1 calc R U . . .
C6 C 0.4699(3) 0.1784(2) 0.23011(15) 0.0703(10) Uani 1 1 d . . . . .
C7 C 0.3636(3) 0.22152(18) 0.24776(13) 0.0542(8) Uani 1 1 d . . . . .
S8 S 0.61095(9) 0.21588(8) 0.19413(5) 0.1045(4) Uani 1 1 d . . . . .
C9 C 0.5489(3) 0.2690(2) 0.12794(17) 0.0752(10) Uani 1 1 d . . . . .
C10 C 0.5820(4) 0.3426(3) 0.1287(2) 0.0993(14) Uani 1 1 d . . . . .
H10 H 0.6237 0.3633 0.1658 0.119 Uiso 1 1 calc R U . . .
C11 C 0.5528(5) 0.3844(3) 0.0742(3) 0.1098(15) Uani 1 1 d . . . . .
H11 H 0.5804 0.4325 0.0739 0.132 Uiso 1 1 calc R U . . .
C12 C 0.4853(4) 0.3565(3) 0.0218(2) 0.0890(12) Uani 1 1 d . . . . .
H12 H 0.4634 0.3860 -0.0138 0.107 Uiso 1 1 calc R U . . .
C13 C 0.4475(3) 0.2846(2) 0.01993(16) 0.0696(9) Uani 1 1 d . . . . .
S15 S 0.36133(11) 0.25309(6) -0.05191(4) 0.0873(3) Uani 1 1 d . . . . .
C16 C 0.2139(3) 0.2132(2) -0.02553(14) 0.0663(9) Uani 1 1 d . . . . .
C17 C 0.1791(4) 0.1444(2) -0.04595(16) 0.0831(11) Uani 1 1 d . . . . .
H17 H 0.2390 0.1174 -0.0686 0.100 Uiso 1 1 calc R U . . .
C18 C 0.0586(4) 0.1151(2) -0.03357(17) 0.0856(11) Uani 1 1 d . . . . .
H18 H 0.0358 0.0690 -0.0489 0.103 Uiso 1 1 calc R U . . .
C19 C -0.0295(4) 0.1530(2) 0.00137(16) 0.0714(9) Uani 1 1 d . . . . .
H19 H -0.1110 0.1324 0.0104 0.086 Uiso 1 1 calc R U . . .
C20 C 0.0028(3) 0.22254(18) 0.02335(14) 0.0584(8) Uani 1 1 d . . . . .
C21 C 0.1235(3) 0.25297(18) 0.00904(13) 0.0556(8) Uani 1 1 d . . . . .
S22 S -0.12262(8) 0.27311(5) 0.05963(4) 0.0702(3) Uani 1 1 d . . . . .
C23 C -0.0513(3) 0.30706(16) 0.13406(14) 0.0525(7) Uani 1 1 d . . . . .
C24 C -0.0868(3) 0.37674(18) 0.15130(18) 0.0674(9) Uani 1 1 d . . . . .
H24 H -0.1325 0.4064 0.1208 0.081 Uiso 1 1 calc R U . . .
C25 C -0.0554(3) 0.40253(19) 0.21272(19) 0.0725(10) Uani 1 1 d . . . . .
H25 H -0.0810 0.4491 0.2236 0.087 Uiso 1 1 calc R U . . .
C26 C 0.0129(3) 0.36037(18) 0.25779(17) 0.0643(9) Uani 1 1 d . . . . .
H26 H 0.0329 0.3780 0.2995 0.077 Uiso 1 1 calc R U . . .
C27 C 0.0527(3) 0.29146(16) 0.24177(14) 0.0519(7) Uani 1 1 d . . . . .
C28 C 0.0226(3) 0.26497(15) 0.17950(14) 0.0475(7) Uani 1 1 d . . . . .
C14 C 0.4831(3) 0.2405(2) 0.07244(17) 0.0675(9) Uani 1 1 d D U . . .
O14A O 0.470(2) 0.1680(6) 0.0719(12) 0.078(4) Uani 0.427(16) 1 d D U P A 1
C34A C 0.5465(18) 0.1301(7) 0.0249(6) 0.097(4) Uani 0.427(16) 1 d D U P A 1
H340 H 0.6032 0.1645 0.0042 0.116 Uiso 0.427(16) 1 calc R U P A 1
H341 H 0.4853 0.1089 -0.0084 0.116 Uiso 0.427(16) 1 calc R U P A 1
C35A C 0.6303(15) 0.0728(8) 0.0559(6) 0.069(4) Uani 0.427(16) 1 d D U P A 1
O35A O 0.6901(15) 0.0336(8) 0.0225(5) 0.138(5) Uani 0.427(16) 1 d D U P A 1
N35A N 0.641(2) 0.0680(10) 0.1181(5) 0.111(5) Uani 0.427(16) 1 d D U P A 1
H350 H 0.611(9) 0.105(3) 0.142(2) 0.133 Uiso 0.427(16) 1 d D U P A 1
N36A N 0.7192(16) 0.0170(8) 0.1587(7) 0.094(4) Uani 0.427(16) 1 d D U P A 1
H360 H 0.738(8) -0.021(3) 0.125(2) 0.141 Uiso 0.427(16) 1 d D U P A 1
H361 H 0.807(5) 0.045(3) 0.166(4) 0.141 Uiso 0.427(16) 1 d D U P A 1
O14B O 0.4363(16) 0.1686(4) 0.0733(9) 0.081(3) Uani 0.573(16) 1 d D U P A 2
C34B C 0.4896(15) 0.1194(6) 0.0265(5) 0.115(4) Uani 0.573(16) 1 d D U P A 2
H342 H 0.4169 0.0891 0.0085 0.138 Uiso 0.573(16) 1 calc R U P A 2
H343 H 0.5213 0.1478 -0.0088 0.138 Uiso 0.573(16) 1 calc R U P A 2
C35B C 0.5974(14) 0.0731(6) 0.0517(5) 0.088(3) Uani 0.573(16) 1 d D U P A 2
O35B O 0.7063(10) 0.0713(9) 0.0293(7) 0.194(6) Uani 0.573(16) 1 d D U P A 2
N35B N 0.5767(10) 0.0339(6) 0.1024(5) 0.099(3) Uani 0.573(16) 1 d D U P A 2
H351 H 0.491(4) 0.023(3) 0.111(2) 0.119 Uiso 0.573(16) 1 d D U P A 2
N36B N 0.6752(14) -0.0092(7) 0.1382(7) 0.117(4) Uani 0.573(16) 1 d D U P A 2
H362 H 0.755(4) -0.004(4) 0.110(3) 0.176 Uiso 0.573(16) 1 d D U P A 2
H363 H 0.638(5) -0.0597(17) 0.128(4) 0.176 Uiso 0.573(16) 1 d D U P A 2
O7 O 0.35922(19) 0.29241(12) 0.22812(10) 0.0607(5) Uani 1 1 d D . . . .
C29 C 0.3704(3) 0.34729(19) 0.27741(18) 0.0734(10) Uani 1 1 d D . . . .
H290 H 0.3197 0.3324 0.3134 0.088 Uiso 1 1 calc R U . . .
H291 H 0.3311 0.3919 0.2600 0.088 Uiso 1 1 calc R U . . .
C30 C 0.5109(4) 0.3613(2) 0.3015(2) 0.0846(11) Uani 1 1 d D . . . .
O30 O 0.5732(4) 0.41535(19) 0.2878(2) 0.1575(16) Uani 1 1 d D . . . .
O31 O 0.5685(2) 0.30665(15) 0.33166(13) 0.0851(7) Uani 1 1 d D . . . .
C32 C 0.7071(4) 0.3122(3) 0.3555(2) 0.1037(14) Uani 1 1 d D . . . .
H320 H 0.7165 0.3465 0.3910 0.124 Uiso 1 1 calc R U . . .
H321 H 0.7611 0.3290 0.3212 0.124 Uiso 1 1 calc R U . . .
C33 C 0.7514(4) 0.2408(3) 0.3774(2) 0.1269(19) Uani 1 1 d D . . . .
H330 H 0.6979 0.2249 0.4115 0.190 Uiso 1 1 calc R U . . .
H331 H 0.8439 0.2430 0.3934 0.190 Uiso 1 1 calc R U . . .
H332 H 0.7417 0.2073 0.3419 0.190 Uiso 1 1 calc R U . . .
O21 O 0.1569(2) 0.32153(12) 0.03076(10) 0.0632(6) Uani 1 1 d D . . . .
C37 C 0.1149(4) 0.3766(2) -0.0138(2) 0.0973(12) Uani 1 1 d D U . . .
H370 H 0.0178 0.3771 -0.0205 0.117 Uiso 1 1 calc R U . B 1
H371 H 0.1521 0.3683 -0.0552 0.117 Uiso 1 1 calc R U . B 1
C38A C 0.1647(18) 0.4471(6) 0.0149(8) 0.110(4) Uani 0.53(2) 1 d D U P C 1
O38A O 0.178(2) 0.5011(7) -0.0141(10) 0.198(7) Uani 0.53(2) 1 d D U P C 1
O39A O 0.1958(19) 0.4465(7) 0.0782(7) 0.115(4) Uani 0.53(2) 1 d D U P C 1
C40A C 0.240(3) 0.5186(9) 0.1016(10) 0.162(7) Uani 0.53(2) 1 d D U P C 1
H400 H 0.3353 0.5176 0.1133 0.194 Uiso 0.53(2) 1 calc R U P C 1
H401 H 0.2236 0.5535 0.0668 0.194 Uiso 0.53(2) 1 calc R U P C 1
C41A C 0.170(2) 0.5418(9) 0.1572(7) 0.157(6) Uani 0.53(2) 1 d D U P C 1
H410 H 0.1878 0.5083 0.1922 0.235 Uiso 0.53(2) 1 calc R U P C 1
H411 H 0.0752 0.5433 0.1457 0.235 Uiso 0.53(2) 1 calc R U P C 1
H412 H 0.2006 0.5892 0.1704 0.235 Uiso 0.53(2) 1 calc R U P C 1
C38B C 0.1668(19) 0.4482(6) -0.0026(7) 0.094(4) Uani 0.47(2) 1 d D U P C 2
O38B O 0.180(2) 0.4909(8) -0.0438(8) 0.142(5) Uani 0.47(2) 1 d D U P C 2
O39B O 0.189(2) 0.4599(7) 0.0582(7) 0.112(4) Uani 0.47(2) 1 d D U P C 2
C40B C 0.240(4) 0.5294(11) 0.0806(9) 0.178(8) Uani 0.47(2) 1 d D U P C 2
H402 H 0.1749 0.5677 0.0719 0.213 Uiso 0.47(2) 1 calc R U P C 2
H403 H 0.3230 0.5418 0.0613 0.213 Uiso 0.47(2) 1 calc R U P C 2
C41B C 0.263(3) 0.5145(11) 0.1514(9) 0.163(9) Uani 0.47(2) 1 d D U P C 2
H413 H 0.3271 0.4760 0.1581 0.245 Uiso 0.47(2) 1 calc R U P C 2
H414 H 0.1800 0.5006 0.1684 0.245 Uiso 0.47(2) 1 calc R U P C 2
H415 H 0.2969 0.5573 0.1732 0.245 Uiso 0.47(2) 1 calc R U P C 2
O28 O 0.07315(18) 0.19909(10) 0.16184(9) 0.0531(5) Uani 1 1 d . . . . .
C42 C -0.0080(3) 0.13755(16) 0.17050(17) 0.0665(9) Uani 1 1 d . . . . .
H420 H -0.0921 0.1421 0.1444 0.080 Uiso 1 1 calc R U . . .
H421 H -0.0278 0.1334 0.2156 0.080 Uiso 1 1 calc R U . . .
C43 C 0.0673(4) 0.07081(19) 0.15013(15) 0.0674(9) Uani 1 1 d D . . . .
O43 O 0.0129(3) 0.01244(15) 0.15328(14) 0.1079(10) Uani 1 1 d . . . . .
N43 N 0.1875(3) 0.08084(16) 0.13032(15) 0.0757(8) Uani 1 1 d D . . . .
H430 H 0.221(3) 0.1266(17) 0.1298(17) 0.091 Uiso 1 1 d D U . . .
N44 N 0.2714(4) 0.02322(19) 0.11299(19) 0.1076(12) Uani 1 1 d D . . . .
H440 H 0.229(4) 0.008(2) 0.0690(16) 0.161 Uiso 1 1 d D U . . .
H441 H 0.245(4) -0.0165(16) 0.144(2) 0.161 Uiso 1 1 d D U . . .

loop_
_atom_site_aniso_label
_atom_site_aniso_U_11
_atom_site_aniso_U_22
_atom_site_aniso_U_33
_atom_site_aniso_U_23
_atom_site_aniso_U_13
_atom_site_aniso_U_12
S1 0.0694(5) 0.0775(6) 0.0438(4) -0.0044(4) 0.0104(4) 0.0064(4)
C2 0.0678(18) 0.056(2) 0.0372(15) -0.0063(14) -0.0057(13) 0.0078(15)
C3 0.106(3) 0.063(3) 0.051(2) 0.0016(18) 0.0013(18) 0.006(2)
C4 0.139(4) 0.077(3) 0.064(2) 0.006(2) 0.002(2) 0.037(3)
C5 0.111(3) 0.102(3) 0.061(2) -0.006(2) -0.002(2) 0.058(3)
C6 0.0627(19) 0.098(3) 0.0492(19) -0.0078(19) -0.0058(14) 0.0277(19)
C7 0.0594(17) 0.065(2) 0.0369(16) -0.0083(15) -0.0052(13) 0.0093(15)
S8 0.0528(5) 0.1882(13) 0.0723(7) 0.0093(7) 0.0026(4) 0.0318(6)
C9 0.0475(17) 0.113(3) 0.066(2) -0.005(2) 0.0142(16) 0.0047(19)
C10 0.059(2) 0.146(5) 0.094(3) -0.016(3) 0.011(2) -0.028(3)
C11 0.087(3) 0.111(4) 0.134(4) -0.002(4) 0.026(3) -0.041(3)
C12 0.079(2) 0.098(3) 0.092(3) 0.016(3) 0.018(2) -0.017(2)
C13 0.067(2) 0.082(3) 0.062(2) 0.010(2) 0.0211(16) -0.0003(18)
S15 0.1013(7) 0.1169(9) 0.0459(5) 0.0076(5) 0.0211(5) -0.0044(6)
C16 0.085(2) 0.078(3) 0.0355(16) 0.0011(17) 0.0027(15) -0.0004(19)
C17 0.118(3) 0.083(3) 0.048(2) -0.023(2) 0.006(2) 0.003(2)
C18 0.122(3) 0.070(3) 0.063(2) -0.019(2) -0.010(2) -0.016(2)
C19 0.080(2) 0.077(3) 0.055(2) -0.0096(19) -0.0144(17) -0.0076(19)
C20 0.0662(19) 0.063(2) 0.0431(17) -0.0012(15) -0.0136(14) 0.0016(16)
C21 0.069(2) 0.054(2) 0.0414(16) 0.0022(15) -0.0097(14) -0.0003(16)
S22 0.0567(5) 0.0836(7) 0.0676(6) -0.0066(5) -0.0148(4) 0.0075(4)
C23 0.0478(15) 0.051(2) 0.0587(19) -0.0018(15) 0.0003(13) 0.0008(13)
C24 0.0563(18) 0.056(2) 0.088(3) 0.0037(19) -0.0052(17) 0.0108(15)
C25 0.068(2) 0.054(2) 0.095(3) -0.020(2) 0.004(2) 0.0072(17)
C26 0.0589(18) 0.059(2) 0.074(2) -0.0203(19) 0.0034(16) 0.0061(16)
C27 0.0481(15) 0.053(2) 0.0542(18) -0.0095(15) 0.0050(13) 0.0005(13)
C28 0.0462(14) 0.0407(18) 0.0560(18) -0.0047(14) 0.0063(13) 0.0008(12)
C14 0.0627(19) 0.080(2) 0.062(2) -0.0038(19) 0.0158(16) 0.0135(17)
O14A 0.094(8) 0.085(5) 0.059(6) -0.011(4) 0.029(6) 0.028(4)
C34A 0.111(9) 0.112(7) 0.070(6) -0.012(5) 0.028(6) 0.045(7)
C35A 0.062(7) 0.064(7) 0.084(5) -0.014(4) 0.027(5) 0.002(5)
O35A 0.177(10) 0.140(10) 0.098(6) -0.034(6) 0.028(5) 0.088(8)
N35A 0.142(11) 0.109(10) 0.085(5) -0.003(5) 0.032(5) 0.057(8)
N36A 0.103(8) 0.065(8) 0.114(8) 0.007(6) 0.011(5) 0.002(5)
O14B 0.107(7) 0.067(4) 0.070(5) -0.002(3) 0.014(4) 0.018(3)
C34B 0.131(8) 0.113(6) 0.104(6) -0.023(5) 0.026(6) 0.038(5)
C35B 0.079(6) 0.062(6) 0.125(7) -0.012(4) 0.021(4) -0.013(4)
O35B 0.119(5) 0.214(13) 0.261(11) 0.097(9) 0.103(7) 0.029(6)
N35B 0.091(5) 0.087(6) 0.124(6) -0.006(4) 0.035(4) 0.008(4)
N36B 0.115(8) 0.066(6) 0.175(9) 0.010(6) 0.042(6) 0.026(5)
O7 0.0611(12) 0.0654(15) 0.0553(13) 0.0011(12) 0.0017(9) 0.0026(10)
C29 0.075(2) 0.056(2) 0.088(3) -0.003(2) -0.0035(19) 0.0071(17)
C30 0.086(3) 0.063(3) 0.104(3) -0.001(2) -0.006(2) -0.015(2)
O30 0.155(3) 0.091(2) 0.218(4) 0.018(3) -0.043(3) -0.050(2)
O31 0.0686(15) 0.092(2) 0.0923(18) 0.0172(16) -0.0108(13) -0.0144(14)
C32 0.071(2) 0.136(4) 0.100(3) 0.003(3) -0.019(2) -0.012(3)
C33 0.112(4) 0.147(5) 0.115(4) -0.013(3) -0.045(3) 0.028(3)
O21 0.0744(13) 0.0538(14) 0.0601(13) 0.0050(11) -0.0047(10) -0.0016(11)
C37 0.114(3) 0.070(3) 0.107(3) 0.033(2) -0.003(2) 0.003(2)
C38A 0.115(10) 0.075(6) 0.142(8) 0.028(5) 0.032(7) -0.010(6)
O38A 0.326(16) 0.092(6) 0.177(12) 0.057(7) 0.014(11) -0.049(7)
O39A 0.153(8) 0.055(5) 0.141(7) 0.005(5) 0.031(6) -0.022(5)
C40A 0.230(16) 0.076(8) 0.182(12) 0.001(8) 0.029(11) -0.035(9)
C41A 0.201(15) 0.094(9) 0.176(10) -0.013(8) 0.021(9) -0.029(9)
C38B 0.098(9) 0.068(6) 0.113(7) 0.039(4) -0.012(6) 0.002(5)
O38B 0.200(10) 0.100(7) 0.120(8) 0.060(6) -0.025(7) -0.031(6)
O39B 0.167(9) 0.048(5) 0.116(7) 0.022(5) -0.022(6) -0.027(5)
C40B 0.245(19) 0.080(8) 0.197(12) 0.004(8) -0.060(11) -0.037(9)
C41B 0.19(2) 0.107(12) 0.180(11) -0.021(9) -0.058(11) -0.041(11)
O28 0.0624(11) 0.0413(12) 0.0553(12) -0.0068(9) 0.0012(9) 0.0033(9)
C42 0.086(2) 0.046(2) 0.067(2) -0.0032(17) 0.0002(17) -0.0081(17)
C43 0.108(3) 0.040(2) 0.053(2) -0.0005(16) -0.0111(18) -0.005(2)
O43 0.160(3) 0.0484(17) 0.113(2) 0.0052(15) -0.0052(19) -0.0132(17)
N43 0.099(2) 0.0494(18) 0.078(2) -0.0093(16) -0.0019(17) 0.0169(17)
N44 0.131(3) 0.073(2) 0.118(3) -0.018(2) 0.002(2) 0.044(2)

loop_
_atom_type_symbol
_atom_type_description
_atom_type_scat_dispersion_real
_atom_type_scat_dispersion_imag
_atom_type_scat_source
C C 0.0033 0.0016 'International Tables Vol C Tables 4.2.6.8 and 6.1.1.4'
H H 0.0000 0.0000 'International Tables Vol C Tables 4.2.6.8 and 6.1.1.4'
N N 0.0061 0.0033 'International Tables Vol C Tables 4.2.6.8 and 6.1.1.4'
O O 0.0106 0.0060 'International Tables Vol C Tables 4.2.6.8 and 6.1.1.4'
S S 0.1246 0.1234 'International Tables Vol C Tables 4.2.6.8 and 6.1.1.4'

loop_
_geom_angle_atom_site_label_1
_geom_angle_atom_site_label_2
_geom_angle_atom_site_label_3
_geom_angle
C2 S1 C27 108.22(13)
C3 C2 C7 119.8(3)
C3 C2 S1 115.9(3)
C7 C2 S1 124.1(2)
C4 C3 C2 120.8(4)
C4 C3 H3 119.6
C2 C3 H3 119.6
C5 C4 C3 119.9(4)
C5 C4 H4 120.0
C3 C4 H4 120.0
C4 C5 C6 121.4(3)
C4 C5 H5 119.3
C6 C5 H5 119.3
C5 C6 C7 119.2(3)
C5 C6 S8 118.6(3)
C7 C6 S8 121.8(3)
O7 C7 C6 118.4(3)
O7 C7 C2 122.6(3)
C6 C7 C2 118.7(3)
C9 S8 C6 107.19(15)
C14 C9 C10 118.4(4)
C14 C9 S8 123.6(3)
C10 C9 S8 117.5(3)
C11 C10 C9 119.9(4)
C11 C10 H10 120.1
C9 C10 H10 120.1
C12 C11 C10 120.7(4)
C12 C11 H11 119.6
C10 C11 H11 119.6
C11 C12 C13 121.0(4)
C11 C12 H12 119.5
C13 C12 H12 119.5
C12 C13 C14 119.2(4)
C12 C13 S15 117.2(3)
C14 C13 S15 123.5(3)
C13 S15 C16 104.21(14)
C17 C16 C21 118.9(3)
C17 C16 S15 119.2(3)
C21 C16 S15 121.4(3)
C18 C17 C16 121.2(4)
C18 C17 H17 119.4
C16 C17 H17 119.4
C17 C18 C19 120.3(4)
C17 C18 H18 119.8
C19 C18 H18 119.8
C18 C19 C20 120.1(3)
C18 C19 H19 120.0
C20 C19 H19 120.0
C21 C20 C19 119.4(3)
C21 C20 S22 122.1(3)
C19 C20 S22 118.0(3)
O21 C21 C20 120.0(3)
O21 C21 C16 119.9(3)
C20 C21 C16 120.1(3)
C23 S22 C20 107.59(13)
C24 C23 C28 118.5(3)
C24 C23 S22 117.3(2)
C28 C23 S22 123.6(2)
C25 C24 C23 120.9(3)
C25 C24 H24 119.5
C23 C24 H24 119.5
C26 C25 C24 120.4(3)
C26 C25 H25 119.8
C24 C25 H25 119.8
C25 C26 C27 120.1(3)
C25 C26 H26 119.9
C27 C26 H26 119.9
C26 C27 C28 119.9(3)
C26 C27 S1 116.3(2)
C28 C27 S1 123.2(2)
O28 C28 C27 119.8(3)
O28 C28 C23 120.1(3)
C27 C28 C23 119.9(3)
O14A C14 C13 124.0(12)
O14A C14 C9 115.1(12)
C13 C14 C9 120.6(4)
C13 C14 O14B 119.8(9)
C9 C14 O14B 119.0(9)
C14 O14A C34A 115.3(12)
O14A C34A C35A 111.3(10)
O14A C34A H340 109.4
C35A C34A H340 109.4
O14A C34A H341 109.4
C35A C34A H341 109.4
H340 C34A H341 108.0
O35A C35A N35A 122.2(10)
O35A C35A C34A 118.5(9)
N35A C35A C34A 119.3(9)
C35A N35A N36A 128.5(9)
C35A N35A H350 119(3)
N36A N35A H350 111(3)
N35A N36A H360 100(2)
N35A N36A H361 100(2)
H360 N36A H361 104(4)
C14 O14B C34B 116.3(9)
C35B C34B O14B 115.4(9)
C35B C34B H342 108.4
O14B C34B H342 108.4
C35B C34B H343 108.4
O14B C34B H343 108.4
H342 C34B H343 107.5
O35B C35B N35B 119.3(9)
O35B C35B C34B 123.1(10)
N35B C35B C34B 117.5(9)
C35B N35B N36B 125.6(8)
C35B N35B H351 119(3)
N36B N35B H351 114(3)
C7 O7 C29 117.7(2)
O7 C29 C30 112.8(3)
O7 C29 H290 109.0
C30 C29 H290 109.0
O7 C29 H291 109.0
C30 C29 H291 109.0
H290 C29 H291 107.8
O30 C30 O31 122.0(4)
O30 C30 C29 123.6(4)
O31 C30 C29 113.8(3)
C30 O31 C32 119.4(3)
O31 C32 C33 107.8(4)
O31 C32 H320 110.1
C33 C32 H320 110.1
O31 C32 H321 110.1
C33 C32 H321 110.1
H320 C32 H321 108.5
C32 C33 H330 109.5
C32 C33 H331 109.5
H330 C33 H331 109.5
C32 C33 H332 109.5
H330 C33 H332 109.5
H331 C33 H332 109.5
C21 O21 C37 113.2(3)
O21 C37 C38B 118.0(6)
O21 C37 C38A 106.9(7)
O21 C37 H370 110.4
C38A C37 H370 110.4
O21 C37 H371 110.4
C38A C37 H371 110.4
H370 C37 H371 108.6
O38A C38A O39A 119.0(11)
O38A C38A C37 125.4(12)
O39A C38A C37 115.6(9)
C38A O39A C40A 111.1(10)
C41A C40A O39A 112.3(13)
C41A C40A H400 109.2
O39A C40A H400 109.2
C41A C40A H401 109.1
O39A C40A H401 109.2
H400 C40A H401 107.9
C40A C41A H410 109.5
C40A C41A H411 109.5
H410 C41A H411 109.5
C40A C41A H412 109.5
H410 C41A H412 109.5
H411 C41A H412 109.5
O38B C38B O39B 125.3(11)
O38B C38B C37 124.1(12)
O39B C38B C37 110.6(10)
C38B O39B C40B 119.9(11)
O39B C40B C41B 100.2(13)
O39B C40B H402 111.7
C41B C40B H402 111.7
O39B C40B H403 111.7
C41B C40B H403 111.7
H402 C40B H403 109.5
C40B C41B H413 109.5
C40B C41B H414 109.5
H413 C41B H414 109.5
C40B C41B H415 109.5
H413 C41B H415 109.5
H414 C41B H415 109.5
C28 O28 C42 116.8(2)
O28 C42 C43 108.5(3)
O28 C42 H420 110.0
C43 C42 H420 110.0
O28 C42 H421 110.0
C43 C42 H421 110.0
H420 C42 H421 108.4
O43 C43 N43 124.6(4)
O43 C43 C42 118.3(4)
N43 C43 C42 117.1(3)
C43 N43 N44 123.1(3)
C43 N43 H430 119(2)
N44 N43 H430 118(2)
N43 N44 H440 102.5(19)
N43 N44 H441 101.4(19)
H440 N44 H441 104(4)

loop_
_geom_bond_atom_site_label_1
_geom_bond_atom_site_label_2
_geom_bond_distance
S1 C2 1.766(3)
S1 C27 1.779(3)
C2 C3 1.374(4)
C2 C7 1.399(4)
C3 C4 1.367(5)
C3 H3 0.9300
C4 C5 1.353(6)
C4 H4 0.9300
C5 C6 1.383(5)
C5 H5 0.9300
C6 C7 1.397(4)
C6 S8 1.780(4)
C7 O7 1.370(4)
S8 C9 1.761(4)
C9 C14 1.385(5)
C9 C10 1.398(6)
C10 C11 1.380(6)
C10 H10 0.9300
C11 C12 1.339(6)
C11 H11 0.9300
C12 C13 1.381(5)
C12 H12 0.9300
C13 C14 1.383(5)
C13 S15 1.762(4)
S15 C16 1.767(3)
C16 C17 1.376(5)
C16 C21 1.400(4)
C17 C18 1.362(5)
C17 H17 0.9300
C18 C19 1.370(5)
C18 H18 0.9300
C19 C20 1.391(4)
C19 H19 0.9300
C20 C21 1.381(4)
C20 S22 1.772(3)
C21 O21 1.376(4)
S22 C23 1.765(3)
C23 C24 1.388(4)
C23 C28 1.390(4)
C24 C25 1.372(5)
C24 H24 0.9300
C25 C26 1.360(5)
C25 H25 0.9300
C26 C27 1.380(4)
C26 H26 0.9300
C27 C28 1.390(4)
C28 O28 1.376(3)
C14 O14A 1.346(11)
C14 O14B 1.409(9)
O14A C34A 1.457(11)
C34A C35A 1.469(11)
C34A H340 0.9700
C34A H341 0.9700
C35A O35A 1.190(11)
C35A N35A 1.285(11)
N35A N36A 1.454(11)
N35A H350 0.92(3)
N36A H360 1.02(3)
N36A H361 1.02(3)
O14B C34B 1.456(10)
C34B C35B 1.444(10)
C34B H342 0.9700
C34B H343 0.9700
C35B O35B 1.212(11)
C35B N35B 1.303(10)
N35B N36B 1.431(9)
N35B H351 0.91(3)
O7 C29 1.436(4)
C29 C30 1.478(5)
C29 H290 0.9700
C29 H291 0.9700
C30 O30 1.220(4)
C30 O31 1.300(4)
O31 C32 1.441(4)
C32 C33 1.455(6)
C32 H320 0.9700
C32 H321 0.9700
C33 H330 0.9600
C33 H331 0.9600
C33 H332 0.9600
O21 C37 1.416(4)
C37 C38B 1.434(10)
C37 C38A 1.501(11)
C37 H370 0.9700
C37 H371 0.9700
C38A O38A 1.176(11)
C38A O39A 1.323(11)
O39A C40A 1.473(11)
C40A C41A 1.450(15)
C40A H400 0.9700
C40A H401 0.9700
C41A H410 0.9600
C41A H411 0.9600
C41A H412 0.9600
C38B O38B 1.177(10)
C38B O39B 1.281(11)
O39B C40B 1.443(12)
C40B C41B 1.491(16)
C40B H402 0.9700
C40B H403 0.9700
C41B H413 0.9600
C41B H414 0.9600
C41B H415 0.9600
O28 C42 1.415(3)
C42 C43 1.519(5)
C42 H420 0.9700
C42 H421 0.9700
C43 O43 1.211(4)
C43 N43 1.309(5)
N43 N44 1.416(4)
N43 H430 0.91(3)
N44 H440 1.02(3)
N44 H441 1.02(3)

loop_
_geom_torsion_atom_site_label_1
_geom_torsion_atom_site_label_2
_geom_torsion_atom_site_label_3
_geom_torsion_atom_site_label_4
_geom_torsion
C27 S1 C2 C3 -136.7(2)
C27 S1 C2 C7 49.1(3)
C7 C2 C3 C4 -1.3(5)
S1 C2 C3 C4 -175.7(3)
C2 C3 C4 C5 -2.8(6)
C3 C4 C5 C6 3.7(6)
C4 C5 C6 C7 -0.4(6)
C4 C5 C6 S8 172.0(3)
C5 C6 C7 O7 -178.1(3)
S8 C6 C7 O7 9.7(4)
C5 C6 C7 C2 -3.6(4)
S8 C6 C7 C2 -175.8(2)
C3 C2 C7 O7 178.7(3)
S1 C2 C7 O7 -7.3(4)
C3 C2 C7 C6 4.5(4)
S1 C2 C7 C6 178.5(2)
C5 C6 S8 C9 136.0(3)
C7 C6 S8 C9 -51.7(3)
C6 S8 C9 C14 -67.2(3)
C6 S8 C9 C10 120.6(3)
C14 C9 C10 C11 -2.0(5)
S8 C9 C10 C11 170.7(3)
C9 C10 C11 C12 4.3(6)
C10 C11 C12 C13 -2.5(6)
C11 C12 C13 C14 -1.6(5)
C11 C12 C13 S15 -179.0(3)
C12 C13 S15 C16 -126.4(3)
C14 C13 S15 C16 56.3(3)
C13 S15 C16 C17 -129.8(3)
C13 S15 C16 C21 58.1(3)
C21 C16 C17 C18 0.6(5)
S15 C16 C17 C18 -171.7(3)
C16 C17 C18 C19 -1.9(6)
C17 C18 C19 C20 1.3(5)
C18 C19 C20 C21 0.7(5)
C18 C19 C20 S22 172.5(3)
C19 C20 C21 O21 -179.7(3)
S22 C20 C21 O21 8.8(4)
C19 C20 C21 C16 -2.0(4)
S22 C20 C21 C16 -173.5(2)
C17 C16 C21 O21 179.1(3)
S15 C16 C21 O21 -8.8(4)
C17 C16 C21 C20 1.4(4)
S15 C16 C21 C20 173.5(2)
C21 C20 S22 C23 -58.4(3)
C19 C20 S22 C23 130.0(2)
C20 S22 C23 C24 141.2(2)
C20 S22 C23 C28 -47.8(3)
C28 C23 C24 C25 -3.0(4)
S22 C23 C24 C25 168.4(2)
C23 C24 C25 C26 0.9(5)
C24 C25 C26 C27 0.8(5)
C25 C26 C27 C28 -0.2(4)
C25 C26 C27 S1 -171.9(2)
C2 S1 C27 C26 -139.0(2)
C2 S1 C27 C28 49.6(3)
C26 C27 C28 O28 173.8(2)
S1 C27 C28 O28 -15.0(4)
C26 C27 C28 C23 -2.1(4)
S1 C27 C28 C23 169.1(2)
C24 C23 C28 O28 -172.3(2)
S22 C23 C28 O28 16.8(4)
C24 C23 C28 C27 3.6(4)
S22 C23 C28 C27 -167.3(2)
C12 C13 C14 O14A -169.3(8)
S15 C13 C14 O14A 7.9(9)
C12 C13 C14 C9 3.9(5)
S15 C13 C14 C9 -178.9(2)
C12 C13 C14 O14B 175.0(6)
S15 C13 C14 O14B -7.8(7)
C10 C9 C14 O14A 171.7(7)
S8 C9 C14 O14A -0.5(8)
C10 C9 C14 C13 -2.1(4)
S8 C9 C14 C13 -174.2(2)
C10 C9 C14 O14B -173.3(6)
S8 C9 C14 O14B 14.6(7)
C13 C14 O14A C34A 61(2)
C9 C14 O14A C34A -112.4(16)
C14 O14A C34A C35A 126.9(18)
O14A C34A C35A O35A 174.1(19)
O14A C34A C35A N35A -8(2)
O35A C35A N35A N36A -1(2)
C34A C35A N35A N36A -178.7(14)
C13 C14 O14B C34B 68.2(13)
C9 C14 O14B C34B -120.6(11)
C14 O14B C34B C35B 99.5(16)
O14B C34B C35B O35B -123.4(16)
O14B C34B C35B N35B 53.8(18)
O35B C35B N35B N36B 4.2(18)
C34B C35B N35B N36B -173.0(10)
C6 C7 O7 C29 -116.2(3)
C2 C7 O7 C29 69.5(3)
C7 O7 C29 C30 81.4(4)
O7 C29 C30 O30 106.1(5)
O7 C29 C30 O31 -65.2(4)
O30 C30 O31 C32 6.2(6)
C29 C30 O31 C32 177.7(3)
C30 O31 C32 C33 -171.0(4)
C20 C21 O21 C37 -90.8(4)
C16 C21 O21 C37 91.5(3)
C21 O21 C37 C38B -167.8(10)
C21 O21 C37 C38A -177.0(8)
O21 C37 C38A O38A 160.2(15)
O21 C37 C38A O39A -19.5(13)
O38A C38A O39A C40A 2(2)
C37 C38A O39A C40A -178.3(17)
C38A O39A C40A C41A 130(2)
O21 C37 C38B O38B 152.0(13)
O21 C37 C38B O39B -31.2(14)
O38B C38B O39B C40B -2(3)
C37 C38B O39B C40B -179(2)
C38B O39B C40B C41B -174(2)
C27 C28 O28 C42 92.2(3)
C23 C28 O28 C42 -91.9(3)
C28 O28 C42 C43 -178.4(2)
O28 C42 C43 O43 -179.0(3)
O28 C42 C43 N43 1.0(4)
O43 C43 N43 N44 -3.2(6)
C42 C43 N43 N44 176.8(3)
